data_7231836
loop_
_publ_author_name
'Lovitt, June I.'
'Hawes, Chris S.'
'Gunnlaugsson, Thorfinnur'

_publ_section_title
;
 Crystallographic studies of 2-picolyl substituted naphthalene diimide and
 bis-phthalimide ligands and their supramolecular coordination chemistry
;
_journal_issue 2
_journal_name_full CrystEngComm
_journal_page_first 207
_journal_paper_doi 10.1039/C8CE01756E
_journal_volume 21
_journal_year 2019
_chemical_formula_moiety 'C28 H18 N4 O5'
_chemical_formula_sum 'C28 H18 N4 O5'
_chemical_formula_weight 490.46
_space_group_crystal_system orthorhombic
_space_group_IT_number 56
_space_group_name_Hall '-P 2ab 2ac'
_space_group_name_H-M_alt 'P c c n'
_symmetry_space_group_name_Hall '-P 2ab 2ac'
_symmetry_space_group_name_H-M 'P c c n'
_atom_sites_solution_hydrogens geom
_atom_sites_solution_primary dual
_audit_creation_date 2017-10-30
_audit_creation_method
;
Olex2 1.2
(compiled 2017.08.10 svn.r3458 for OlexSys, GUI svn.r5381)
;
_audit_update_record
;
2018-10-12 deposited with the CCDC.
2018-11-20 downloaded from the CCDC.
;
_cell_angle_alpha 90
_cell_angle_beta 90
_cell_angle_gamma 90
_cell_formula_units_Z 8
_cell_length_a 19.4892(5)
_cell_length_b 21.6795(5)
_cell_length_c 10.5043(3)
_cell_measurement_reflns_used 9974
_cell_measurement_temperature 100(2)
_cell_measurement_theta_max 68.29
_cell_measurement_theta_min 4.54
_cell_volume 4438.2(2)
_computing_cell_refinement 'SAINT v8.37A (Bruker, 2015)'
_computing_data_reduction 'SAINT v8.37A (Bruker, 2015)'
_computing_molecular_graphics 'Olex2 (Dolomanov et al., 2009)'
_computing_publication_material 'Olex2 (Dolomanov et al., 2009)'
_computing_structure_refinement 'ShelXL (Sheldrick, 2015)'
_computing_structure_solution 'ShelXT (Sheldrick, 2015)'
_diffrn_ambient_temperature 100.03
_diffrn_detector_area_resol_mean 8
_diffrn_measured_fraction_theta_full 0.999
_diffrn_measured_fraction_theta_max 0.998
_diffrn_measurement_device_type 'Bruker APEX-II CCD'
_diffrn_measurement_method '\w and \f scans'
_diffrn_radiation_monochromator graphite
_diffrn_radiation_type CuK\a
_diffrn_radiation_wavelength 1.54178
_diffrn_reflns_av_R_equivalents 0.0371
_diffrn_reflns_av_unetI/netI 0.0198
_diffrn_reflns_Laue_measured_fraction_full 0.999
_diffrn_reflns_Laue_measured_fraction_max 0.998
_diffrn_reflns_limit_h_max 23
_diffrn_reflns_limit_h_min -23
_diffrn_reflns_limit_k_max 26
_diffrn_reflns_limit_k_min -24
_diffrn_reflns_limit_l_max 12
_diffrn_reflns_limit_l_min -12
_diffrn_reflns_number 44932
_diffrn_reflns_point_group_measured_fraction_full 0.999
_diffrn_reflns_point_group_measured_fraction_max 0.998
_diffrn_reflns_theta_full 67.679
_diffrn_reflns_theta_max 68.339
_diffrn_reflns_theta_min 3.049
_diffrn_source 'sealed tube'
_diffrn_standards_number 0
_exptl_absorpt_coefficient_mu 0.855
_exptl_absorpt_correction_T_max 0.7531
_exptl_absorpt_correction_T_min 0.6829
_exptl_absorpt_correction_type multi-scan
_exptl_absorpt_process_details
'SADABS-2016/2 (Bruker,2016/2) was used for absorption correction. wR2(int) was 0.0655 before and 0.0565 after correction. The Ratio of minimum to maximum transmission is 0.9068. The \l/2 correction factor is Not present.'
_exptl_crystal_colour colourless
_exptl_crystal_density_diffrn 1.468
_exptl_crystal_description rod
_exptl_crystal_F_000 2032
_exptl_crystal_size_max 0.2
_exptl_crystal_size_mid 0.08
_exptl_crystal_size_min 0.04
_refine_diff_density_max 0.260
_refine_diff_density_min -0.220
_refine_diff_density_rms 0.043
_refine_ls_extinction_method none
_refine_ls_goodness_of_fit_ref 1.024
_refine_ls_hydrogen_treatment constr
_refine_ls_matrix_type full
_refine_ls_number_parameters 334
_refine_ls_number_reflns 4081
_refine_ls_number_restraints 0
_refine_ls_restrained_S_all 1.024
_refine_ls_R_factor_all 0.0404
_refine_ls_R_factor_gt 0.0379
_refine_ls_shift/su_max 0.001
_refine_ls_shift/su_mean 0.000
_refine_ls_structure_factor_coef Fsqd
_refine_ls_weighting_details 'w=1/[\s^2^(Fo^2^)+(0.0630P)^2^+1.8580P] where P=(Fo^2^+2Fc^2^)/3'
_refine_ls_weighting_scheme calc
_refine_ls_wR_factor_gt 0.1018
_refine_ls_wR_factor_ref 0.1043
_reflns_Friedel_coverage 0.000
_reflns_number_gt 3791
_reflns_number_total 4081
_reflns_threshold_expression 'I > 2\s(I)'
_cod_data_source_file c8ce01756e2.cif
_cod_data_source_block L2
_cod_depositor_comments 'Adding full bibliography for 7231836--7231841.cif.'
_cod_database_code 7231836
_shelx_shelxl_version_number 2014/7
_shelx_space_group_comment
;
The symmetry employed for this shelxl refinement is uniquely defined
by the following loop, which should always be used as a source of
symmetry information in preference to the above space-group names.
They are only intended as comments.
;
_shelx_estimated_absorpt_t_max 0.967
_shelx_estimated_absorpt_t_min 0.848
_olex2_refinement_description
;
1. Fixed Uiso
 At 1.2 times of:
  All C(H) groups, All C(H,H) groups
2.a Secondary CH2 refined with riding coordinates:
 C6(H6A,H6B), C23(H23A,H23B)
2.b Aromatic/amide H refined with riding coordinates:
 C1(H1), C2(H2), C3(H3), C4(H4), C9(H9), C11(H11), C12(H12), C16(H16),
 C17(H17), C20(H20), C25(H25), C26(H26), C27(H27), C28(H28)
;
_olex2_submission_special_instructions 'No special instructions were received'

loop_
_space_group_symop_operation_xyz
'x, y, z'
'-x+1/2, -y+1/2, z'
'-x, y+1/2, -z+1/2'
'x+1/2, -y, -z+1/2'
'-x, -y, -z'
'x-1/2, y-1/2, -z'
'x, -y-1/2, z-1/2'
'-x-1/2, y, z-1/2'

loop_
_atom_site_label
_atom_site_type_symbol
_atom_site_fract_x
_atom_site_fract_y
_atom_site_fract_z
_atom_site_U_iso_or_equiv
_atom_site_adp_type
_atom_site_occupancy
_atom_site_site_symmetry_order
_atom_site_calc_flag
_atom_site_refinement_flags_posn
O1 O 0.63339(5) 0.62021(4) 1.27950(9) 0.0269(2) Uani 1 1 d .
O2 O 0.47940(5) 0.72614(4) 1.03439(9) 0.0253(2) Uani 1 1 d .
O3 O 0.50869(5) 0.51121(4) 0.75076(9) 0.0277(2) Uani 1 1 d .
O4 O 0.28203(5) 0.48983(5) 0.45055(10) 0.0318(2) Uani 1 1 d .
O5 O 0.39410(5) 0.64259(5) 0.23369(9) 0.0295(2) Uani 1 1 d .
N1 N 0.63706(6) 0.77313(6) 1.08562(11) 0.0275(3) Uani 1 1 d .
N2 N 0.55415(6) 0.68369(5) 1.18156(10) 0.0226(2) Uani 1 1 d .
N3 N 0.32732(6) 0.56421(5) 0.31592(11) 0.0240(3) Uani 1 1 d .
N4 N 0.20567(7) 0.62585(6) 0.37954(11) 0.0312(3) Uani 1 1 d .
C1 C 0.68729(8) 0.80908(7) 1.04038(14) 0.0308(3) Uani 1 1 d .
H1 H 0.6983 0.8061 0.9525 0.037 Uiso 1 1 calc R
C2 C 0.72396(7) 0.85026(7) 1.11385(15) 0.0306(3) Uani 1 1 d .
H2 H 0.7586 0.8754 1.0770 0.037 Uiso 1 1 calc R
C3 C 0.70910(8) 0.85421(7) 1.24249(15) 0.0304(3) Uani 1 1 d .
H3 H 0.7334 0.8821 1.2958 0.037 Uiso 1 1 calc R
C4 C 0.65806(7) 0.81672(6) 1.29205(14) 0.0265(3) Uani 1 1 d .
H4 H 0.6473 0.8177 1.3802 0.032 Uiso 1 1 calc R
C5 C 0.62298(7) 0.77763(6) 1.20983(13) 0.0224(3) Uani 1 1 d .
C6 C 0.56432(7) 0.73837(6) 1.25937(13) 0.0246(3) Uani 1 1 d .
H6A H 0.5742 0.7258 1.3481 0.030 Uiso 1 1 calc R
H6B H 0.5216 0.7631 1.2599 0.030 Uiso 1 1 calc R
C7 C 0.51573(7) 0.68430(6) 1.06955(13) 0.0217(3) Uani 1 1 d .
C8 C 0.53093(7) 0.62409(6) 1.00524(13) 0.0215(3) Uani 1 1 d .
C9 C 0.50561(7) 0.60013(6) 0.89266(13) 0.0236(3) Uani 1 1 d .
H9 H 0.4722 0.6213 0.8434 0.028 Uiso 1 1 calc R
C10 C 0.53206(7) 0.54300(6) 0.85564(13) 0.0239(3) Uani 1 1 d .
C11 C 0.58142(7) 0.51194(6) 0.92727(13) 0.0252(3) Uani 1 1 d .
H11 H 0.5983 0.4732 0.8986 0.030 Uiso 1 1 calc R
C12 C 0.60624(7) 0.53687(7) 1.03991(13) 0.0250(3) Uani 1 1 d .
H12 H 0.6401 0.5162 1.0890 0.030 Uiso 1 1 calc R
C13 C 0.57949(7) 0.59323(6) 1.07786(12) 0.0223(3) Uani 1 1 d .
C14 C 0.59469(7) 0.63129(6) 1.19182(13) 0.0223(3) Uani 1 1 d .
C15 C 0.47765(7) 0.54225(6) 0.65032(13) 0.0238(3) Uani 1 1 d .
C16 C 0.51005(7) 0.59165(6) 0.59118(13) 0.0255(3) Uani 1 1 d .
H16 H 0.5513 0.6079 0.6256 0.031 Uiso 1 1 calc R
C17 C 0.48197(7) 0.61726(6) 0.48139(13) 0.0247(3) Uani 1 1 d .
H17 H 0.5031 0.6513 0.4400 0.030 Uiso 1 1 calc R
C18 C 0.42194(7) 0.59134(6) 0.43465(12) 0.0224(3) Uani 1 1 d .
C19 C 0.38930(7) 0.54327(6) 0.49701(13) 0.0228(3) Uani 1 1 d .
C20 C 0.41631(7) 0.51712(6) 0.60645(13) 0.0241(3) Uani 1 1 d .
H20 H 0.3942 0.4840 0.6491 0.029 Uiso 1 1 calc R
C21 C 0.32594(7) 0.52693(6) 0.42457(13) 0.0245(3) Uani 1 1 d .
C22 C 0.38245(7) 0.60517(6) 0.31678(13) 0.0234(3) Uani 1 1 d .
C23 C 0.27116(7) 0.56795(7) 0.22451(13) 0.0282(3) Uani 1 1 d .
H23A H 0.2454 0.5286 0.2247 0.034 Uiso 1 1 calc R
H23B H 0.2901 0.5742 0.1380 0.034 Uiso 1 1 calc R
C24 C 0.22290(7) 0.62048(7) 0.25653(13) 0.0253(3) Uani 1 1 d .
C25 C 0.19830(7) 0.65947(7) 0.16240(14) 0.0280(3) Uani 1 1 d .
H25 H 0.2113 0.6538 0.0760 0.034 Uiso 1 1 calc R
C26 C 0.15444(8) 0.70685(7) 0.19688(15) 0.0321(3) Uani 1 1 d .
H26 H 0.1368 0.7343 0.1345 0.039 Uiso 1 1 calc R
C27 C 0.13678(8) 0.71352(7) 0.32337(15) 0.0305(3) Uani 1 1 d .
H27 H 0.1073 0.7459 0.3499 0.037 Uiso 1 1 calc R
C28 C 0.16299(8) 0.67194(7) 0.41055(14) 0.0319(3) Uani 1 1 d .
H28 H 0.1500 0.6763 0.4973 0.038 Uiso 1 1 calc R

loop_
_atom_site_aniso_label
_atom_site_aniso_U_11
_atom_site_aniso_U_22
_atom_site_aniso_U_33
_atom_site_aniso_U_23
_atom_site_aniso_U_13
_atom_site_aniso_U_12
O1 0.0271(5) 0.0311(5) 0.0223(5) 0.0010(4) -0.0039(4) -0.0029(4)
O2 0.0263(5) 0.0245(5) 0.0251(5) 0.0004(4) 0.0005(4) 0.0014(4)
O3 0.0383(6) 0.0238(5) 0.0211(5) -0.0021(4) -0.0058(4) 0.0033(4)
O4 0.0288(5) 0.0278(5) 0.0388(6) -0.0006(4) 0.0005(4) -0.0044(4)
O5 0.0343(6) 0.0309(5) 0.0232(5) 0.0047(4) 0.0008(4) 0.0009(4)
N1 0.0281(6) 0.0325(6) 0.0218(6) 0.0013(5) 0.0000(5) -0.0040(5)
N2 0.0246(6) 0.0232(6) 0.0200(6) -0.0018(4) 0.0001(4) -0.0031(4)
N3 0.0235(6) 0.0252(6) 0.0232(6) -0.0020(4) -0.0022(5) 0.0026(4)
N4 0.0356(7) 0.0355(7) 0.0226(6) -0.0021(5) -0.0018(5) 0.0093(5)
C1 0.0296(7) 0.0390(8) 0.0239(7) 0.0078(6) 0.0002(6) -0.0033(6)
C2 0.0251(7) 0.0290(7) 0.0376(8) 0.0094(6) -0.0011(6) -0.0037(6)
C3 0.0254(7) 0.0267(7) 0.0391(8) -0.0032(6) -0.0042(6) -0.0021(6)
C4 0.0257(7) 0.0275(7) 0.0262(7) -0.0040(5) -0.0012(6) 0.0007(5)
C5 0.0233(6) 0.0213(6) 0.0226(6) 0.0006(5) -0.0007(5) 0.0018(5)
C6 0.0281(7) 0.0255(7) 0.0202(6) -0.0040(5) 0.0024(5) -0.0032(5)
C7 0.0213(6) 0.0237(7) 0.0200(6) 0.0012(5) 0.0030(5) -0.0029(5)
C8 0.0205(6) 0.0231(6) 0.0209(6) 0.0006(5) 0.0024(5) -0.0017(5)
C9 0.0237(7) 0.0257(7) 0.0216(7) 0.0010(5) -0.0012(5) 0.0018(5)
C10 0.0271(7) 0.0257(7) 0.0190(6) -0.0004(5) 0.0005(5) -0.0012(5)
C11 0.0261(7) 0.0254(7) 0.0241(7) -0.0006(5) 0.0026(5) 0.0029(5)
C12 0.0226(6) 0.0283(7) 0.0242(7) 0.0014(5) 0.0001(5) 0.0021(5)
C13 0.0202(6) 0.0259(7) 0.0208(6) 0.0009(5) 0.0015(5) -0.0016(5)
C14 0.0211(6) 0.0255(7) 0.0202(7) 0.0025(5) 0.0020(5) -0.0046(5)
C15 0.0299(7) 0.0234(7) 0.0180(6) -0.0039(5) -0.0011(5) 0.0060(5)
C16 0.0265(7) 0.0260(7) 0.0241(7) -0.0042(5) -0.0012(5) -0.0005(5)
C17 0.0279(7) 0.0238(7) 0.0223(7) -0.0013(5) 0.0020(5) -0.0012(5)
C18 0.0251(6) 0.0225(6) 0.0194(6) -0.0018(5) 0.0018(5) 0.0031(5)
C19 0.0253(7) 0.0210(6) 0.0222(7) -0.0026(5) 0.0021(5) 0.0035(5)
C20 0.0297(7) 0.0195(6) 0.0231(7) -0.0006(5) 0.0039(5) 0.0018(5)
C21 0.0263(7) 0.0208(6) 0.0265(7) -0.0033(5) 0.0022(5) 0.0039(5)
C22 0.0256(7) 0.0232(6) 0.0214(7) -0.0026(5) 0.0015(5) 0.0044(5)
C23 0.0259(7) 0.0345(8) 0.0241(7) -0.0063(6) -0.0040(5) 0.0046(6)
C24 0.0231(6) 0.0298(7) 0.0230(7) -0.0037(5) -0.0030(5) -0.0002(5)
C25 0.0256(7) 0.0353(8) 0.0232(7) 0.0024(6) 0.0003(5) -0.0007(6)
C26 0.0291(7) 0.0342(8) 0.0329(8) 0.0096(6) 0.0005(6) 0.0029(6)
C27 0.0271(7) 0.0283(7) 0.0362(8) 0.0011(6) 0.0030(6) 0.0034(6)
C28 0.0339(8) 0.0353(8) 0.0266(7) -0.0027(6) 0.0011(6) 0.0077(6)

loop_
_atom_type_symbol
_atom_type_description
_atom_type_scat_dispersion_real
_atom_type_scat_dispersion_imag
_atom_type_scat_source
C C 0.0181 0.0091 'International Tables Vol C Tables 4.2.6.8 and 6.1.1.4'
H H 0.0000 0.0000 'International Tables Vol C Tables 4.2.6.8 and 6.1.1.4'
N N 0.0311 0.0180 'International Tables Vol C Tables 4.2.6.8 and 6.1.1.4'
O O 0.0492 0.0322 'International Tables Vol C Tables 4.2.6.8 and 6.1.1.4'

loop_
_geom_angle_atom_site_label_1
_geom_angle_atom_site_label_2
_geom_angle_atom_site_label_3
_geom_angle
C10 O3 C15 120.59(11)
C5 N1 C1 117.00(13)
C7 N2 C6 122.68(11)
C14 N2 C6 123.11(11)
C14 N2 C7 112.26(11)
C21 N3 C23 123.71(12)
C22 N3 C21 112.19(11)
C22 N3 C23 123.19(12)
C24 N4 C28 117.05(13)
N1 C1 H1 118.1
N1 C1 C2 123.86(14)
C2 C1 H1 118.1
C1 C2 H2 120.7
C1 C2 C3 118.53(14)
C3 C2 H2 120.7
C2 C3 H3 120.6
C2 C3 C4 118.71(14)
C4 C3 H3 120.6
C3 C4 H4 120.7
C3 C4 C5 118.51(14)
C5 C4 H4 120.7
N1 C5 C4 123.37(13)
N1 C5 C6 116.64(12)
C4 C5 C6 119.97(12)
N2 C6 C5 111.55(11)
N2 C6 H6A 109.3
N2 C6 H6B 109.3
C5 C6 H6A 109.3
C5 C6 H6B 109.3
H6A C6 H6B 108.0
O2 C7 N2 125.41(12)
O2 C7 C8 129.17(13)
N2 C7 C8 105.41(11)
C9 C8 C7 129.93(12)
C9 C8 C13 122.19(13)
C13 C8 C7 107.86(12)
C8 C9 H9 122.0
C8 C9 C10 116.07(12)
C10 C9 H9 122.0
O3 C10 C9 123.00(12)
O3 C10 C11 114.72(12)
C11 C10 C9 122.17(13)
C10 C11 H11 119.6
C12 C11 C10 120.82(13)
C12 C11 H11 119.6
C11 C12 H12 121.4
C13 C12 C11 117.21(13)
C13 C12 H12 121.4
C8 C13 C14 108.16(12)
C12 C13 C8 121.53(13)
C12 C13 C14 130.30(13)
O1 C14 N2 125.05(13)
O1 C14 C13 128.75(13)
N2 C14 C13 106.19(11)
O3 C15 C20 115.82(12)
C16 C15 O3 120.97(13)
C16 C15 C20 122.94(13)
C15 C16 H16 120.0
C15 C16 C17 119.94(13)
C17 C16 H16 120.0
C16 C17 H17 121.2
C18 C17 C16 117.58(13)
C18 C17 H17 121.2
C17 C18 C22 130.44(13)
C19 C18 C17 121.63(13)
C19 C18 C22 107.90(12)
C18 C19 C20 121.70(13)
C18 C19 C21 108.49(12)
C20 C19 C21 129.79(13)
C15 C20 H20 121.9
C19 C20 C15 116.15(13)
C19 C20 H20 121.9
O4 C21 N3 125.72(13)
O4 C21 C19 129.05(13)
N3 C21 C19 105.24(11)
O5 C22 N3 124.45(13)
O5 C22 C18 129.53(13)
N3 C22 C18 106.00(11)
N3 C23 H23A 109.4
N3 C23 H23B 109.4
N3 C23 C24 111.20(11)
H23A C23 H23B 108.0
C24 C23 H23A 109.4
C24 C23 H23B 109.4
N4 C24 C23 115.79(12)
N4 C24 C25 123.23(13)
C25 C24 C23 120.98(13)
C24 C25 H25 120.7
C26 C25 C24 118.64(13)
C26 C25 H25 120.7
C25 C26 H26 120.5
C27 C26 C25 118.92(14)
C27 C26 H26 120.5
C26 C27 H27 120.8
C26 C27 C28 118.49(14)
C28 C27 H27 120.8
N4 C28 C27 123.66(14)
N4 C28 H28 118.2
C27 C28 H28 118.2

loop_
_geom_bond_atom_site_label_1
_geom_bond_atom_site_label_2
_geom_bond_distance
O1 C14 1.2145(17)
O2 C7 1.2084(17)
O3 C10 1.3770(16)
O3 C15 1.3900(16)
O4 C21 1.2056(18)
O5 C22 1.2131(17)
N1 C1 1.3385(19)
N1 C5 1.3368(18)
N2 C6 1.4534(17)
N2 C7 1.3947(17)
N2 C14 1.3881(18)
N3 C21 1.3988(18)
N3 C22 1.3939(18)
N3 C23 1.4582(17)
N4 C24 1.3402(19)
N4 C28 1.3402(19)
C1 H1 0.9500
C1 C2 1.380(2)
C2 H2 0.9500
C2 C3 1.385(2)
C3 H3 0.9500
C3 C4 1.386(2)
C4 H4 0.9500
C4 C5 1.3897(19)
C5 C6 1.5174(18)
C6 H6A 0.9900
C6 H6B 0.9900
C7 C8 1.4994(18)
C8 C9 1.3826(19)
C8 C13 1.3875(19)
C9 H9 0.9500
C9 C10 1.3968(19)
C10 C11 1.395(2)
C11 H11 0.9500
C11 C12 1.388(2)
C12 H12 0.9500
C12 C13 1.387(2)
C13 C14 1.4836(19)
C15 C16 1.390(2)
C15 C20 1.392(2)
C16 H16 0.9500
C16 C17 1.392(2)
C17 H17 0.9500
C17 C18 1.3876(19)
C18 C19 1.3856(19)
C18 C22 1.4883(18)
C19 C20 1.3856(19)
C19 C21 1.4931(19)
C20 H20 0.9500
C23 H23A 0.9900
C23 H23B 0.9900
C23 C24 1.5148(19)
C24 C25 1.386(2)
C25 H25 0.9500
C25 C26 1.385(2)
C26 H26 0.9500
C26 C27 1.380(2)
C27 H27 0.9500
C27 C28 1.383(2)
C28 H28 0.9500
